data_4109521
loop_
_publ_author_name
'Valentine P. Ananikov'
'Nikolay V. Orlov'
'Irina P. Beletskaya'
'Victor N. Khrustalev'
'Mikhail Yu. Antipin'
'Tatiana V. Timofeeva'

_publ_section_title
;
 New Approach for Size- and Shape-Controlled Preparation of Pd
 Nanoparticles with Organic Ligands. Synthesis and Application in
 Catalysis
;
_journal_name_full 'Journal of the American Chemical Society'
_journal_page_first 7252
_journal_page_last 7253
_journal_paper_doi 10.1021/ja071727r
_journal_volume 129
_journal_year 2007
_chemical_formula_moiety 'C11 H22 N S 1+, C2 H O4 1-'
_chemical_formula_sum 'C13 H23 N O4 S'
_chemical_formula_weight 289.38
_chemical_name_systematic
; 
 ? 
;
_space_group_IT_number 15
_symmetry_cell_setting monoclinic
_symmetry_space_group_name_Hall '-C 2yc'
_symmetry_space_group_name_H-M 'C 1 2/c 1'
_atom_sites_solution_hydrogens mixed
_atom_sites_solution_primary direct
_atom_sites_solution_secondary difmap
_audit_creation_method SHELXL-03
_cell_angle_alpha 90.00
_cell_angle_beta 93.19(3)
_cell_angle_gamma 90.00
_cell_formula_units_Z 8
_cell_length_a 32.42(7)
_cell_length_b 5.567(12)
_cell_length_c 16.32(3)
_cell_measurement_reflns_used 522
_cell_measurement_temperature 100(2)
_cell_measurement_theta_max 19.8
_cell_measurement_theta_min 2.5
_cell_volume 2941(10)
_computing_cell_refinement 'SAINTPlus, v. 6.2 (Bruker, 2001)'
_computing_data_collection 'APEX2  (Bruker, 2005)'
_computing_data_reduction 'SAINTPlus, v. 6.2 (Bruker, 2001)'
_computing_molecular_graphics 'SHELXTL, v. 6.12 (Sheldrick, 2001)'
_computing_publication_material 'SHELXTL, v. 6.12 (Sheldrick, 2001)'
_computing_structure_refinement 'SHELXTL, v. 6.12 (Sheldrick, 2001)'
_computing_structure_solution 'SHELXTL, v. 6.12 (Sheldrick, 2001)'
_diffrn_ambient_temperature 100(2)
_diffrn_measured_fraction_theta_full 0.969
_diffrn_measured_fraction_theta_max 0.968
_diffrn_measurement_device_type 'Bruker SMART APEX II CCD area detector'
_diffrn_measurement_method 'phi and omega scans'
_diffrn_radiation_monochromator graphite
_diffrn_radiation_source 'fine-focus sealed tube'
_diffrn_radiation_type MoK\a
_diffrn_radiation_wavelength 0.71073
_diffrn_reflns_av_R_equivalents 0.0695
_diffrn_reflns_av_sigmaI/netI 0.3076
_diffrn_reflns_limit_h_max 39
_diffrn_reflns_limit_h_min -39
_diffrn_reflns_limit_k_max 6
_diffrn_reflns_limit_k_min -6
_diffrn_reflns_limit_l_max 20
_diffrn_reflns_limit_l_min -20
_diffrn_reflns_number 12393
_diffrn_reflns_theta_full 26.15
_diffrn_reflns_theta_max 26.15
_diffrn_reflns_theta_min 2.50
_exptl_absorpt_coefficient_mu 0.230
_exptl_absorpt_correction_T_max 0.990
_exptl_absorpt_correction_T_min 0.954
_exptl_absorpt_correction_type multi-scan
_exptl_absorpt_process_details 'SADABS (Sheldrick, 2003)'
_exptl_crystal_colour colourless
_exptl_crystal_density_diffrn 1.306
_exptl_crystal_description needle
_exptl_crystal_F_000 1248
_exptl_crystal_size_max 0.22
_exptl_crystal_size_mid 0.06
_exptl_crystal_size_min 0.02
_refine_diff_density_max 0.314
_refine_diff_density_min -0.299
_refine_diff_density_rms 0.074
_refine_ls_extinction_coef 0.0109(9)
_refine_ls_extinction_expression Fc^*^=kFc[1+0.001xFc^2^\l^3^/sin(2\q)]^-1/4^
_refine_ls_extinction_method SHELXL
_refine_ls_goodness_of_fit_ref 1.000
_refine_ls_hydrogen_treatment constr
_refine_ls_matrix_type full
_refine_ls_number_parameters 173
_refine_ls_number_reflns 2838
_refine_ls_number_restraints 0
_refine_ls_restrained_S_all 1.000
_refine_ls_R_factor_all 0.2627
_refine_ls_R_factor_gt 0.0832
_refine_ls_shift/su_max 0.000
_refine_ls_shift/su_mean 0.000
_refine_ls_structure_factor_coef Fsqd
_refine_ls_weighting_details 'calc w=1/[\s^2^(Fo^2^)+(0.0100P)^2^] where P=(Fo^2^+2Fc^2^)/3'
_refine_ls_weighting_scheme calc
_refine_ls_wR_factor_gt 0.1110
_refine_ls_wR_factor_ref 0.1521
_reflns_number_gt 966
_reflns_number_total 2838
_reflns_threshold_expression I>2\s(I)
_cod_data_source_file ja071727rsi20070321_085608.cif
_cod_data_source_block 5d-salt
_cod_original_sg_symbol_H-M 'C 2/c'
_cod_database_code 4109521

loop_
_symmetry_equiv_pos_as_xyz
'x, y, z'
'-x, y, -z+1/2'
'x+1/2, y+1/2, z'
'-x+1/2, y+1/2, -z+1/2'
'-x, -y, -z'
'x, -y, z-1/2'
'-x+1/2, -y+1/2, -z'
'x+1/2, -y+1/2, z-1/2'

loop_
_atom_site_label
_atom_site_type_symbol
_atom_site_fract_x
_atom_site_fract_y
_atom_site_fract_z
_atom_site_U_iso_or_equiv
_atom_site_adp_type
_atom_site_occupancy
_atom_site_symmetry_multiplicity
_atom_site_calc_flag
_atom_site_refinement_flags
S1 S 0.31299(6) 0.5340(3) 0.17981(12) 0.0374(6) Uani 1 1 d .
N1 N 0.43320(16) 0.3473(8) 0.1382(3) 0.0276(14) Uani 1 1 d .
H1N H 0.4299 0.2750 0.0869 0.033 Uiso 1 1 calc R
C1 C 0.39636(18) 0.5014(12) 0.1507(4) 0.0341(16) Uani 1 1 d .
H1A H 0.3968 0.6382 0.1120 0.041 Uiso 1 1 calc R
H1B H 0.3990 0.5682 0.2070 0.041 Uiso 1 1 calc R
C2 C 0.3548(2) 0.3783(11) 0.1394(4) 0.0336(17) Uani 1 1 d .
C3 C 0.3479(2) 0.1748(12) 0.0958(4) 0.0382(18) Uani 1 1 d .
H3A H 0.3700 0.0995 0.0698 0.046 Uiso 1 1 calc R
H3B H 0.3210 0.1069 0.0911 0.046 Uiso 1 1 calc R
C4 C 0.32268(18) 0.4992(11) 0.2916(4) 0.0335(16) Uani 1 1 d .
H4A H 0.3457 0.6073 0.3117 0.040 Uiso 1 1 calc R
C5 C 0.3331(2) 0.2328(11) 0.3150(4) 0.0388(19) Uani 1 1 d .
H5A H 0.3114 0.1247 0.2909 0.047 Uiso 1 1 calc R
H5B H 0.3598 0.1863 0.2930 0.047 Uiso 1 1 calc R
C6 C 0.3355(2) 0.2099(12) 0.4085(4) 0.043(2) Uani 1 1 d .
H6A H 0.3419 0.0414 0.4239 0.052 Uiso 1 1 calc R
H6B H 0.3583 0.3122 0.4317 0.052 Uiso 1 1 calc R
C7 C 0.2956(2) 0.2835(12) 0.4450(4) 0.042(2) Uani 1 1 d .
H7A H 0.2982 0.2650 0.5054 0.050 Uiso 1 1 calc R
H7B H 0.2729 0.1784 0.4235 0.050 Uiso 1 1 calc R
C8 C 0.2858(2) 0.5437(12) 0.4232(4) 0.0420(18) Uani 1 1 d .
H8A H 0.3078 0.6497 0.4470 0.050 Uiso 1 1 calc R
H8B H 0.2594 0.5910 0.4463 0.050 Uiso 1 1 calc R
C9 C 0.2825(2) 0.5729(11) 0.3294(4) 0.0376(18) Uani 1 1 d .
H9A H 0.2595 0.4724 0.3061 0.045 Uiso 1 1 calc R
H9B H 0.2762 0.7425 0.3155 0.045 Uiso 1 1 calc R
C10 C 0.47048(18) 0.4999(12) 0.1397(4) 0.0391(17) Uani 1 1 d .
H10A H 0.4669 0.6254 0.0979 0.059 Uiso 1 1 calc R
H10B H 0.4945 0.4012 0.1285 0.059 Uiso 1 1 calc R
H10C H 0.4747 0.5744 0.1939 0.059 Uiso 1 1 calc R
C11 C 0.4381(2) 0.1547(10) 0.2020(4) 0.0349(18) Uani 1 1 d .
H11A H 0.4134 0.0538 0.2001 0.052 Uiso 1 1 calc R
H11B H 0.4421 0.2285 0.2563 0.052 Uiso 1 1 calc R
H11C H 0.4623 0.0558 0.1912 0.052 Uiso 1 1 calc R
O1 O 0.44026(16) 0.7360(8) 0.3325(3) 0.0426(13) Uani 1 1 d .
O2 O 0.43346(14) 0.5904(7) 0.4599(3) 0.0367(13) Uani 1 1 d .
H2O H 0.4358 0.4327 0.4367 0.044 Uiso 1 1 d R
O3 O 0.44136(14) 1.1868(7) 0.3974(3) 0.0337(13) Uani 1 1 d .
O4 O 0.43597(13) 1.0234(7) 0.5224(3) 0.0360(12) Uani 1 1 d .
C12 C 0.4377(2) 0.7624(11) 0.4066(5) 0.0283(17) Uani 1 1 d .
C13 C 0.43798(17) 1.0114(11) 0.4479(4) 0.0283(15) Uani 1 1 d .

loop_
_atom_site_aniso_label
_atom_site_aniso_U_11
_atom_site_aniso_U_22
_atom_site_aniso_U_33
_atom_site_aniso_U_23
_atom_site_aniso_U_13
_atom_site_aniso_U_12
S1 0.0429(11) 0.0339(11) 0.0361(12) 0.0030(9) 0.0078(8) 0.0044(10)
N1 0.035(4) 0.016(3) 0.032(3) 0.002(2) 0.002(3) -0.001(3)
C1 0.035(4) 0.034(4) 0.033(4) -0.004(3) 0.006(3) 0.006(4)
C2 0.033(5) 0.034(4) 0.034(4) 0.007(3) 0.009(3) -0.007(3)
C3 0.037(5) 0.040(4) 0.039(5) -0.004(3) 0.009(4) -0.004(3)
C4 0.043(4) 0.024(4) 0.035(4) 0.006(3) 0.010(3) -0.002(4)
C5 0.053(5) 0.022(4) 0.042(5) 0.003(3) 0.009(4) 0.007(3)
C6 0.049(5) 0.039(4) 0.041(5) 0.004(4) 0.005(4) -0.006(4)
C7 0.046(5) 0.041(5) 0.039(5) 0.013(3) 0.014(4) -0.008(4)
C8 0.057(5) 0.044(4) 0.026(4) 0.007(3) 0.005(3) -0.003(4)
C9 0.044(5) 0.030(4) 0.040(4) 0.002(3) 0.015(4) 0.000(3)
C10 0.031(4) 0.042(4) 0.046(4) -0.007(4) 0.011(3) 0.000(4)
C11 0.043(5) 0.020(4) 0.043(5) 0.001(3) 0.007(4) 0.001(3)
O1 0.078(4) 0.024(3) 0.027(3) -0.003(2) 0.013(3) 0.007(2)
O2 0.066(3) 0.010(2) 0.036(3) 0.0034(19) 0.019(2) 0.003(2)
O3 0.058(4) 0.015(2) 0.029(3) 0.002(2) 0.006(2) -0.003(2)
O4 0.064(3) 0.016(3) 0.030(3) -0.001(2) 0.012(2) -0.004(2)
C12 0.022(4) 0.023(4) 0.041(5) 0.005(3) 0.013(3) 0.004(3)
C13 0.030(4) 0.017(3) 0.038(4) 0.002(3) 0.005(3) -0.006(3)

loop_
_atom_type_symbol
_atom_type_description
_atom_type_scat_dispersion_real
_atom_type_scat_dispersion_imag
_atom_type_scat_source
C C 0.0033 0.0016 'International Tables Vol C Tables 4.2.6.8 and 6.1.1.4'
H H 0.0000 0.0000 'International Tables Vol C Tables 4.2.6.8 and 6.1.1.4'
N N 0.0061 0.0033 'International Tables Vol C Tables 4.2.6.8 and 6.1.1.4'
O O 0.0106 0.0060 'International Tables Vol C Tables 4.2.6.8 and 6.1.1.4'
S S 0.1246 0.1234 'International Tables Vol C Tables 4.2.6.8 and 6.1.1.4'

loop_
_geom_angle_atom_site_label_1
_geom_angle_atom_site_label_2
_geom_angle_atom_site_label_3
_geom_angle
C2 S1 C4 103.1(3)
C10 N1 C1 109.1(5)
C10 N1 C11 110.1(5)
C1 N1 C11 111.8(5)
C10 N1 H1N 108.6
C1 N1 H1N 108.6
C11 N1 H1N 108.6
N1 C1 C2 115.9(5)
N1 C1 H1A 108.3
C2 C1 H1A 108.3
N1 C1 H1B 108.3
C2 C1 H1B 108.3
H1A C1 H1B 107.4
C3 C2 C1 124.3(6)
C3 C2 S1 120.1(5)
C1 C2 S1 115.3(5)
C2 C3 H3A 120.0
C2 C3 H3B 120.0
H3A C3 H3B 120.0
C9 C4 C5 109.5(5)
C9 C4 S1 105.6(4)
C5 C4 S1 111.3(4)
C9 C4 H4A 110.1
C5 C4 H4A 110.1
S1 C4 H4A 110.1
C6 C5 C4 108.7(5)
C6 C5 H5A 109.9
C4 C5 H5A 109.9
C6 C5 H5B 109.9
C4 C5 H5B 109.9
H5A C5 H5B 108.3
C7 C6 C5 111.9(6)
C7 C6 H6A 109.2
C5 C6 H6A 109.2
C7 C6 H6B 109.2
C5 C6 H6B 109.2
H6A C6 H6B 107.9
C6 C7 C8 109.8(6)
C6 C7 H7A 109.7
C8 C7 H7A 109.7
C6 C7 H7B 109.7
C8 C7 H7B 109.7
H7A C7 H7B 108.2
C7 C8 C9 109.6(6)
C7 C8 H8A 109.7
C9 C8 H8A 109.7
C7 C8 H8B 109.7
C9 C8 H8B 109.7
H8A C8 H8B 108.2
C4 C9 C8 111.1(6)
C4 C9 H9A 109.4
C8 C9 H9A 109.4
C4 C9 H9B 109.4
C8 C9 H9B 109.4
H9A C9 H9B 108.0
N1 C10 H10A 109.5
N1 C10 H10B 109.5
H10A C10 H10B 109.5
N1 C10 H10C 109.5
H10A C10 H10C 109.5
H10B C10 H10C 109.5
N1 C11 H11A 109.5
N1 C11 H11B 109.5
H11A C11 H11B 109.5
N1 C11 H11C 109.5
H11A C11 H11C 109.5
H11B C11 H11C 109.5
C12 O2 H2O 113.2
O1 C12 O2 125.8(6)
O1 C12 C13 122.7(5)
O2 C12 C13 111.5(6)
O4 C13 O3 127.4(6)
O4 C13 C12 119.0(6)
O3 C13 C12 113.6(6)

loop_
_geom_bond_atom_site_label_1
_geom_bond_atom_site_label_2
_geom_bond_distance
S1 C2 1.767(7)
S1 C4 1.845(7)
N1 C10 1.476(8)
N1 C1 1.494(8)
N1 C11 1.497(8)
N1 H1N 0.9300
C1 C2 1.515(9)
C1 H1A 0.9900
C1 H1B 0.9900
C2 C3 1.350(9)
C3 H3A 0.9500
C3 H3B 0.9500
C4 C9 1.529(8)
C4 C5 1.563(9)
C4 H4A 1.0000
C5 C6 1.531(9)
C5 H5A 0.9900
C5 H5B 0.9900
C6 C7 1.511(9)
C6 H6A 0.9900
C6 H6B 0.9900
C7 C8 1.522(10)
C7 H7A 0.9900
C7 H7B 0.9900
C8 C9 1.537(9)
C8 H8A 0.9900
C8 H8B 0.9900
C9 H9A 0.9900
C9 H9B 0.9900
C10 H10A 0.9800
C10 H10B 0.9800
C10 H10C 0.9800
C11 H11A 0.9800
C11 H11B 0.9800
C11 H11C 0.9800
O1 C12 1.226(8)
O2 C12 1.306(7)
O2 H2O 0.9604
O3 C13 1.286(7)
O4 C13 1.223(7)
C12 C13 1.541(9)

loop_
_geom_hbond_atom_site_label_D
_geom_hbond_atom_site_label_H
_geom_hbond_atom_site_label_A
_geom_hbond_site_symmetry_A
_geom_hbond_distance_DH
_geom_hbond_distance_HA
_geom_hbond_distance_DA
_geom_hbond_angle_DHA
N1 H1N O2 6_565 0.93 2.21 2.931(9) 133
N1 H1N O4 6_565 0.93 1.98 2.803(9) 146
O2 H2O O3 1_545 0.96 1.53 2.487(8) 177

loop_
_geom_torsion_atom_site_label_1
_geom_torsion_atom_site_label_2
_geom_torsion_atom_site_label_3
_geom_torsion_atom_site_label_4
_geom_torsion
C10 N1 C1 C2 172.0(5)
C11 N1 C1 C2 -65.9(7)
N1 C1 C2 C3 -21.6(9)
N1 C1 C2 S1 164.0(4)
C4 S1 C2 C3 113.3(6)
C4 S1 C2 C1 -72.0(5)
C2 S1 C4 C9 -166.0(4)
C2 S1 C4 C5 -47.2(5)
C9 C4 C5 C6 -56.8(7)
S1 C4 C5 C6 -173.2(5)
C4 C5 C6 C7 58.5(7)
C5 C6 C7 C8 -59.9(7)
C6 C7 C8 C9 58.5(7)
C5 C4 C9 C8 58.1(7)
S1 C4 C9 C8 178.0(4)
C7 C8 C9 C4 -58.9(7)
O1 C12 C13 O4 -178.9(6)
O2 C12 C13 O4 2.8(8)
O1 C12 C13 O3 -0.5(8)
O2 C12 C13 O3 -178.8(6)
